data_7231151
loop_
_publ_author_name
'Shrivastava, Ashutosh'
'Negi, Lalita'
'Das, Dinabandhu'

_publ_section_title
;
 Area negative thermal expansion in a mixed metal mixed organic MOF:
 &#x201C;elevator-platform&#x201D; mechanism induced by O--H&#x22EF;O
 hydrogen bonding
;
_journal_issue 33
_journal_name_full CrystEngComm
_journal_page_first 4719
_journal_paper_doi 10.1039/C8CE00939B
_journal_volume 20
_journal_year 2018
_chemical_formula_moiety 'C22 H26 Co N2 O20 Zn2, 4(H2 O)'
_chemical_formula_sum 'C22 H34 Co N2 O24 Zn2'
_chemical_formula_weight 900.18
_space_group_crystal_system triclinic
_space_group_IT_number 2
_space_group_name_Hall '-P 1'
_space_group_name_H-M_alt 'P -1'
_symmetry_space_group_name_Hall '-P 1'
_symmetry_space_group_name_H-M 'P -1'
_atom_sites_solution_hydrogens mixed
_audit_creation_method SHELXL-2018/3
_audit_update_record
;
2018-07-02 deposited with the CCDC.
2018-07-16 downloaded from the CCDC.
;
_cell_angle_alpha 87.7140(10)
_cell_angle_beta 88.893(2)
_cell_angle_gamma 83.112(2)
_cell_formula_units_Z 1
_cell_length_a 7.5057(3)
_cell_length_b 10.1962(4)
_cell_length_c 10.7404(4)
_cell_measurement_reflns_used 9792
_cell_measurement_temperature 140(2)
_cell_measurement_theta_max 28.31
_cell_measurement_theta_min 2.71
_cell_volume 815.29(5)
_computing_cell_refinement 'Bruker SAINT'
_computing_data_collection 'Bruker APEX III'
_computing_data_reduction 'Bruker SAINT'
_computing_molecular_graphics 'X-Seed (Barbour 2017)'
_computing_structure_refinement 'SHELXL-2018/3 (Sheldrick, 2018)'
_computing_structure_solution 'SHELXT 2014/5 (Sheldrick, 2014)'
_diffrn_ambient_temperature 140(2)
_diffrn_measured_fraction_theta_full 0.999
_diffrn_measured_fraction_theta_max 0.999
_diffrn_measurement_device_type 'Bruker APEX-III CMOS detector'
_diffrn_measurement_method 'phi and omega scans'
_diffrn_radiation_type MoK\a
_diffrn_radiation_wavelength 0.71073
_diffrn_reflns_av_R_equivalents 0.0231
_diffrn_reflns_av_unetI/netI 0.0128
_diffrn_reflns_Laue_measured_fraction_full 0.999
_diffrn_reflns_Laue_measured_fraction_max 0.999
_diffrn_reflns_limit_h_max 10
_diffrn_reflns_limit_h_min -10
_diffrn_reflns_limit_k_max 13
_diffrn_reflns_limit_k_min -13
_diffrn_reflns_limit_l_max 14
_diffrn_reflns_limit_l_min -14
_diffrn_reflns_number 32478
_diffrn_reflns_point_group_measured_fraction_full 0.999
_diffrn_reflns_point_group_measured_fraction_max 0.999
_diffrn_reflns_theta_full 25.000
_diffrn_reflns_theta_max 28.317
_diffrn_reflns_theta_min 2.714
_diffrn_source microfocus
_exptl_absorpt_coefficient_mu 2.063
_exptl_absorpt_correction_type multi-scan
_exptl_absorpt_process_details SADABS
_exptl_crystal_colour pink
_exptl_crystal_density_diffrn 1.833
_exptl_crystal_density_meas ?
_exptl_crystal_description block
_exptl_crystal_F_000 459
_exptl_crystal_size_max 0.350
_exptl_crystal_size_mid 0.270
_exptl_crystal_size_min 0.260
_exptl_transmission_factor_max 0.7457
_exptl_transmission_factor_min 0.6123
_refine_diff_density_max 0.686
_refine_diff_density_min -0.677
_refine_diff_density_rms 0.072
_refine_ls_extinction_coef 0.0109(8)
_refine_ls_extinction_expression Fc^*^=kFc[1+0.001xFc^2^\l^3^/sin(2\q)]^-1/4^
_refine_ls_extinction_method 'SHELXL-2018/3 (Sheldrick 2018)'
_refine_ls_goodness_of_fit_ref 1.080
_refine_ls_hydrogen_treatment mixed
_refine_ls_matrix_type full
_refine_ls_number_parameters 281
_refine_ls_number_reflns 4054
_refine_ls_number_restraints 0
_refine_ls_restrained_S_all 1.080
_refine_ls_R_factor_all 0.0232
_refine_ls_R_factor_gt 0.0220
_refine_ls_shift/su_max 0.001
_refine_ls_shift/su_mean 0.000
_refine_ls_structure_factor_coef Fsqd
_refine_ls_weighting_details 'w=1/[\s^2^(Fo^2^)+(0.0236P)^2^+1.1018P] where P=(Fo^2^+2Fc^2^)/3'
_refine_ls_weighting_scheme calc
_refine_ls_wR_factor_gt 0.0586
_refine_ls_wR_factor_ref 0.0593
_reflns_Friedel_coverage 0.000
_reflns_number_gt 3881
_reflns_number_total 4054
_reflns_threshold_expression 'I > 2\s(I)'
_cod_data_source_file c8ce00939b2.cif
_cod_data_source_block 1_140K
_cod_depositor_comments
;
The following automatic conversions were performed:

'_exptl_crystal_density_meas' value 'not measured' was changed to '?'
- the value is perceived as not measured.

Automatic conversion script
Id: cif_fix_values 4973 2017-02-22 13:04:09Z antanas 

 Adding full bibliography for 7231150--7231161.cif.
;
_cod_database_code 7231151
_shelx_shelxl_version_number 2018/3
_shelx_space_group_comment
;
The symmetry employed for this shelxl refinement is uniquely defined
by the following loop, which should always be used as a source of
symmetry information in preference to the above space-group names.
They are only intended as comments.
;
_shelx_estimated_absorpt_t_min 0.532
_shelx_estimated_absorpt_t_max 0.616

loop_
_space_group_symop_operation_xyz
'x, y, z'
'-x, -y, -z'

loop_
_atom_site_label
_atom_site_type_symbol
_atom_site_fract_x
_atom_site_fract_y
_atom_site_fract_z
_atom_site_U_iso_or_equiv
_atom_site_adp_type
_atom_site_occupancy
_atom_site_site_symmetry_order
_atom_site_calc_flag
_atom_site_refinement_flags_posn
_atom_site_refinement_flags_adp
_atom_site_refinement_flags_occupancy
C1 C 0.2529(2) 0.56981(14) 0.45251(14) 0.0076(3) Uani 1 1 d . . .
C2 C 0.2261(2) 0.46460(15) 0.37865(14) 0.0077(3) Uani 1 1 d . . .
H2 H 0.197173 0.480736 0.293258 0.009 Uiso 1 1 calc R U .
C3 C 0.2417(2) 0.33574(14) 0.42965(14) 0.0068(3) Uani 1 1 d . . .
C4 C 0.2829(2) 0.31246(15) 0.55525(14) 0.0075(3) Uani 1 1 d . . .
H4 H 0.294597 0.224721 0.589912 0.009 Uiso 1 1 calc R U .
C5 C 0.3070(2) 0.41729(15) 0.63020(14) 0.0067(3) Uani 1 1 d . . .
C6 C 0.2934(2) 0.54516(15) 0.57784(14) 0.0083(3) Uani 1 1 d . . .
H6 H 0.312103 0.616559 0.628320 0.010 Uiso 1 1 calc R U .
C7 C 0.2405(2) 0.70833(15) 0.39843(14) 0.0084(3) Uani 1 1 d . . .
C8 C 0.2129(2) 0.22422(15) 0.34714(14) 0.0068(3) Uani 1 1 d . . .
C9 C 0.3504(2) 0.39297(15) 0.76616(14) 0.0070(3) Uani 1 1 d . . .
C10 C -0.0772(2) -0.07054(16) 0.08866(14) 0.0100(3) Uani 1 1 d . . .
H10 H -0.135064 -0.121524 0.149545 0.012 Uiso 1 1 calc R U .
C11 C 0.1527(2) 0.04678(16) 0.02828(14) 0.0099(3) Uani 1 1 d . . .
H11 H 0.261626 0.080984 0.045230 0.012 Uiso 1 1 calc R U .
N1 N 0.07526(18) -0.02336(13) 0.11781(12) 0.0082(2) Uani 1 1 d . . .
O1 O 0.21162(17) 0.72995(11) 0.28342(10) 0.0117(2) Uani 1 1 d . . .
O2 O 0.25716(17) 0.80332(11) 0.46703(11) 0.0125(2) Uani 1 1 d . . .
O3 O 0.19707(16) 0.24736(11) 0.23266(10) 0.0105(2) Uani 1 1 d . . .
O4 O 0.20392(16) 0.11079(11) 0.39945(10) 0.0100(2) Uani 1 1 d . . .
O5 O 0.35788(16) 0.27751(11) 0.81265(10) 0.0102(2) Uani 1 1 d . . .
O6 O 0.37609(16) 0.49326(11) 0.82625(10) 0.0099(2) Uani 1 1 d . . .
O7 O 0.43867(16) -0.04905(13) 0.23041(12) 0.0123(2) Uani 1 1 d . . .
O8 O -0.07277(17) -0.06073(13) 0.36774(12) 0.0113(2) Uani 1 1 d . . .
O9 O 0.74350(17) 0.41004(13) 0.92565(12) 0.0128(2) Uani 1 1 d . . .
O10 O 0.44029(17) 0.31218(12) 1.05261(12) 0.0116(2) Uani 1 1 d . . .
O11 O 0.14850(18) 0.72024(13) 0.85342(12) 0.0162(3) Uani 1 1 d . . .
O12 O 0.65397(18) 0.12778(13) 0.30223(13) 0.0159(2) Uani 1 1 d . . .
Co1 Co 0.500000 0.500000 1.000000 0.00524(7) Uani 1 2 d S . P
Zn1 Zn 0.18635(2) -0.05677(2) 0.30236(2) 0.00896(6) Uani 1 1 d . . .
H8A H -0.143(3) -0.006(3) 0.349(2) 0.016(6) Uiso 1 1 d . . .
H7B H 0.502(3) -0.118(3) 0.224(2) 0.018(6) Uiso 1 1 d . . .
H11B H 0.203(4) 0.647(3) 0.833(3) 0.030(7) Uiso 1 1 d . . .
H9B H 0.786(4) 0.368(3) 0.976(3) 0.025(7) Uiso 1 1 d . . .
H8B H -0.090(3) -0.080(3) 0.433(3) 0.022(6) Uiso 1 1 d . . .
H7A H 0.493(3) 0.000(3) 0.253(2) 0.021(6) Uiso 1 1 d . . .
H10B H 0.370(4) 0.303(3) 1.105(3) 0.025(7) Uiso 1 1 d . . .
H11A H 0.046(4) 0.724(3) 0.826(3) 0.037(8) Uiso 1 1 d . . .
H9A H 0.744(3) 0.377(3) 0.863(3) 0.025(7) Uiso 1 1 d . . .
H10A H 0.401(4) 0.291(3) 0.994(3) 0.033(8) Uiso 1 1 d . . .
H12A H 0.660(4) 0.160(3) 0.367(3) 0.031(7) Uiso 1 1 d . . .
H12B H 0.703(4) 0.173(3) 0.249(3) 0.032(7) Uiso 1 1 d . . .

loop_
_atom_site_aniso_label
_atom_site_aniso_U_11
_atom_site_aniso_U_22
_atom_site_aniso_U_33
_atom_site_aniso_U_23
_atom_site_aniso_U_13
_atom_site_aniso_U_12
C1 0.0110(7) 0.0043(6) 0.0072(7) 0.0004(5) 0.0005(5) -0.0006(5)
C2 0.0113(7) 0.0063(7) 0.0058(6) 0.0003(5) -0.0012(5) -0.0020(5)
C3 0.0095(7) 0.0050(6) 0.0062(6) -0.0013(5) -0.0005(5) -0.0020(5)
C4 0.0107(7) 0.0051(6) 0.0070(7) 0.0001(5) -0.0007(5) -0.0019(5)
C5 0.0088(6) 0.0066(7) 0.0050(6) -0.0006(5) -0.0007(5) -0.0015(5)
C6 0.0117(7) 0.0060(7) 0.0075(7) -0.0023(5) -0.0009(5) -0.0019(5)
C7 0.0107(7) 0.0051(6) 0.0094(7) 0.0002(5) 0.0002(5) -0.0007(5)
C8 0.0077(6) 0.0061(6) 0.0069(7) -0.0016(5) 0.0004(5) -0.0022(5)
C9 0.0079(6) 0.0076(7) 0.0057(6) -0.0009(5) -0.0007(5) -0.0008(5)
C10 0.0141(7) 0.0097(7) 0.0071(7) 0.0012(5) 0.0002(5) -0.0054(6)
C11 0.0119(7) 0.0102(7) 0.0086(7) -0.0002(5) -0.0004(5) -0.0049(5)
N1 0.0123(6) 0.0062(6) 0.0064(6) 0.0000(4) -0.0006(5) -0.0019(5)
O1 0.0214(6) 0.0065(5) 0.0067(5) 0.0013(4) -0.0006(4) -0.0006(4)
O2 0.0221(6) 0.0043(5) 0.0113(5) -0.0014(4) -0.0034(4) -0.0015(4)
O3 0.0169(6) 0.0106(5) 0.0050(5) -0.0006(4) -0.0013(4) -0.0048(4)
O4 0.0194(6) 0.0046(5) 0.0067(5) -0.0011(4) 0.0009(4) -0.0044(4)
O5 0.0170(6) 0.0063(5) 0.0073(5) 0.0004(4) -0.0015(4) -0.0017(4)
O6 0.0173(6) 0.0065(5) 0.0061(5) -0.0015(4) -0.0045(4) -0.0016(4)
O7 0.0107(5) 0.0072(5) 0.0194(6) -0.0036(5) 0.0000(5) -0.0018(5)
O8 0.0133(6) 0.0131(6) 0.0073(6) 0.0020(4) 0.0012(4) -0.0019(5)
O9 0.0164(6) 0.0148(6) 0.0065(5) -0.0022(5) -0.0006(4) 0.0019(5)
O10 0.0187(6) 0.0104(5) 0.0068(5) -0.0001(4) 0.0003(5) -0.0062(4)
O11 0.0165(6) 0.0157(6) 0.0153(6) -0.0025(5) -0.0036(5) 0.0040(5)
O12 0.0217(6) 0.0139(6) 0.0135(6) -0.0030(5) -0.0022(5) -0.0065(5)
Co1 0.00937(14) 0.00390(13) 0.00274(13) -0.00044(9) -0.00125(10) -0.00171(10)
Zn1 0.01330(10) 0.00615(10) 0.00760(10) -0.00053(6) -0.00113(6) -0.00161(6)

loop_
_atom_type_symbol
_atom_type_description
_atom_type_scat_dispersion_real
_atom_type_scat_dispersion_imag
_atom_type_scat_source
C C 0.0033 0.0016 'International Tables Vol C Tables 4.2.6.8 and 6.1.1.4'
H H 0.0000 0.0000 'International Tables Vol C Tables 4.2.6.8 and 6.1.1.4'
N N 0.0061 0.0033 'International Tables Vol C Tables 4.2.6.8 and 6.1.1.4'
O O 0.0106 0.0060 'International Tables Vol C Tables 4.2.6.8 and 6.1.1.4'
Co Co 0.3494 0.9721 'International Tables Vol C Tables 4.2.6.8 and 6.1.1.4'
Zn Zn 0.2839 1.4301 'International Tables Vol C Tables 4.2.6.8 and 6.1.1.4'

loop_
_geom_angle_atom_site_label_1
_geom_angle_atom_site_label_2
_geom_angle_atom_site_label_3
_geom_angle
_geom_angle_site_symmetry_1
_geom_angle_site_symmetry_3
C6 C1 C2 119.35(14) . .
C6 C1 C7 119.75(13) . .
C2 C1 C7 120.90(13) . .
C1 C2 C3 120.30(14) . .
C1 C2 H2 119.9 . .
C3 C2 H2 119.9 . .
C4 C3 C2 119.73(14) . .
C4 C3 C8 121.30(13) . .
C2 C3 C8 118.97(13) . .
C5 C4 C3 120.34(14) . .
C5 C4 H4 119.8 . .
C3 C4 H4 119.8 . .
C6 C5 C4 119.37(14) . .
C6 C5 C9 119.99(13) . .
C4 C5 C9 120.63(13) . .
C1 C6 C5 120.90(14) . .
C1 C6 H6 119.6 . .
C5 C6 H6 119.6 . .
O2 C7 O1 119.86(14) . .
O2 C7 C1 120.40(14) . .
O1 C7 C1 119.74(14) . .
O2 C7 Zn1 61.87(8) . 1_565
O1 C7 Zn1 58.21(8) . 1_565
C1 C7 Zn1 174.30(11) . 1_565
O3 C8 O4 123.55(14) . .
O3 C8 C3 118.99(13) . .
O4 C8 C3 117.45(13) . .
O5 C9 O6 124.40(14) . .
O5 C9 C5 119.19(13) . .
O6 C9 C5 116.41(13) . .
N1 C10 C11 121.66(14) . 2
N1 C10 H10 119.2 . .
C11 C10 H10 119.2 2 .
N1 C11 C10 121.46(15) . 2
N1 C11 H11 119.3 . .
C10 C11 H11 119.3 2 .
C10 N1 C11 116.88(13) . .
C10 N1 Zn1 121.02(10) . .
C11 N1 Zn1 122.09(11) . .
C7 O1 Zn1 92.21(9) . 1_565
C7 O2 Zn1 88.66(9) . 1_565
C8 O4 Zn1 123.38(10) . .
C9 O6 Co1 128.60(10) . .
Zn1 O7 H7B 117.4(17) . .
Zn1 O7 H7A 119(2) . .
H7B O7 H7A 108(3) . .
Zn1 O8 H8A 119.0(18) . .
Zn1 O8 H8B 120(2) . .
H8A O8 H8B 108(3) . .
Co1 O9 H9B 106(2) . .
Co1 O9 H9A 119(2) . .
H9B O9 H9A 115(3) . .
Co1 O10 H10B 120.2(19) . .
Co1 O10 H10A 102(2) . .
H10B O10 H10A 106(3) . .
H11B O11 H11A 106(3) . .
H12A O12 H12B 109(3) . .
O10 Co1 O10 180.00(7) . 2_667
O10 Co1 O9 92.41(5) . 2_667
O10 Co1 O9 87.59(5) 2_667 2_667
O10 Co1 O9 87.59(5) . .
O10 Co1 O9 92.41(5) 2_667 .
O9 Co1 O9 180.00(7) 2_667 .
O10 Co1 O6 91.86(5) . .
O10 Co1 O6 88.14(5) 2_667 .
O9 Co1 O6 89.48(5) 2_667 .
O9 Co1 O6 90.52(5) . .
O10 Co1 O6 88.14(5) . 2_667
O10 Co1 O6 91.86(5) 2_667 2_667
O9 Co1 O6 90.52(5) 2_667 2_667
O9 Co1 O6 89.48(5) . 2_667
O6 Co1 O6 180.00(6) . 2_667
O7 Zn1 O4 90.62(5) . .
O7 Zn1 O8 177.48(5) . .
O4 Zn1 O8 89.78(5) . .
O7 Zn1 N1 90.36(5) . .
O4 Zn1 N1 115.33(5) . .
O8 Zn1 N1 87.22(5) . .
O7 Zn1 O1 91.17(5) . 1_545
O4 Zn1 O1 153.31(4) . 1_545
O8 Zn1 O1 89.59(5) . 1_545
N1 Zn1 O1 91.28(5) . 1_545
O7 Zn1 O2 98.55(5) . 1_545
O4 Zn1 O2 94.45(4) . 1_545
O8 Zn1 O2 83.90(5) . 1_545
N1 Zn1 O2 148.87(5) . 1_545
O1 Zn1 O2 58.97(4) 1_545 1_545
O7 Zn1 C7 97.11(5) . 1_545
O4 Zn1 C7 123.91(5) . 1_545
O8 Zn1 C7 84.72(5) . 1_545
N1 Zn1 C7 120.04(5) . 1_545
O1 Zn1 C7 29.58(5) 1_545 1_545
O2 Zn1 C7 29.46(5) 1_545 1_545

loop_
_geom_bond_atom_site_label_1
_geom_bond_atom_site_label_2
_geom_bond_distance
_geom_bond_site_symmetry_2
C1 C6 1.392(2) .
C1 C2 1.395(2) .
C1 C7 1.499(2) .
C2 C3 1.396(2) .
C2 H2 0.9500 .
C3 C4 1.395(2) .
C3 C8 1.507(2) .
C4 C5 1.394(2) .
C4 H4 0.9500 .
C5 C6 1.392(2) .
C5 C9 1.507(2) .
C6 H6 0.9500 .
C7 O2 1.2593(19) .
C7 O1 1.2644(19) .
C7 Zn1 2.5597(15) 1_565
C8 O3 1.2480(19) .
C8 O4 1.2741(18) .
C9 O5 1.2556(19) .
C9 O6 1.2665(18) .
C10 N1 1.341(2) .
C10 C11 1.388(2) 2
C10 H10 0.9500 .
C11 N1 1.341(2) .
C11 H11 0.9500 .
N1 Zn1 2.1637(13) .
O1 Zn1 2.1774(11) 1_565
O2 Zn1 2.2581(12) 1_565
O4 Zn1 2.0555(11) .
O6 Co1 2.1083(11) .
O7 Zn1 2.0407(12) .
O7 H7B 0.80(3) .
O7 H7A 0.74(3) .
O8 Zn1 2.0594(12) .
O8 H8A 0.75(3) .
O8 H8B 0.73(3) .
O9 Co1 2.1022(12) .
O9 H9B 0.73(3) .
O9 H9A 0.76(3) .
O10 Co1 2.0730(12) .
O10 H10B 0.78(3) .
O10 H10A 0.75(3) .
O11 H11B 0.84(3) .
O11 H11A 0.83(3) .
O12 H12A 0.78(3) .
O12 H12B 0.83(3) .
